data_4064092
loop_
_publ_author_name
'Donoli, Alessandro'
'Bisello, Annalisa'
'Cardena, Roberta'
'Benetollo, Franco'
'Ceccon, Alberto'
'Santi, Saverio'

_publ_section_title
;
 Single Two-Electron Transfers and Successive One-Electron Transfers in
 Biferrocenyl&#x2212;Indacene Isomers&#x00A7;
;
_journal_issue 5
_journal_name_full Organometallics
_journal_page_first 1116
_journal_paper_doi 10.1021/om101123a
_journal_volume 30
_journal_year 2011
_chemical_formula_moiety 'C22 H17 Br Fe'
_chemical_formula_sum 'C22 H17 Br Fe'
_chemical_formula_weight 417.12
_space_group_IT_number 14
_symmetry_cell_setting monoclinic
_symmetry_space_group_name_Hall '-P 2yn'
_symmetry_space_group_name_H-M 'P 1 21/n 1'
_atom_sites_solution_hydrogens geom
_atom_sites_solution_primary direct
_atom_sites_solution_secondary difmap
_cell_angle_alpha 90.00
_cell_angle_beta 106.14(3)
_cell_angle_gamma 90.00
_cell_formula_units_Z 4
_cell_length_a 7.863(2)
_cell_length_b 20.879(3)
_cell_length_c 11.042(3)
_cell_measurement_reflns_used 30
_cell_measurement_temperature 293(2)
_cell_measurement_theta_max 13
_cell_measurement_theta_min 7
_cell_volume 1741.3(7)
_computing_structure_refinement 'SHELXL-97 (Sheldrick, 1997)'
_computing_structure_solution 'SIR-97 (Altomare et al. 1999)'
_diffrn_ambient_temperature 293(2)
_diffrn_measured_fraction_theta_full 0.997
_diffrn_measured_fraction_theta_max 0.997
_diffrn_measurement_device_type 'Philips PW1100'
_diffrn_measurement_method \Q/2\Q
_diffrn_radiation_monochromator graphite
_diffrn_radiation_source 'fine-focus sealed tube'
_diffrn_radiation_type MoK\a
_diffrn_radiation_wavelength 0.71073
_diffrn_reflns_av_R_equivalents 0.0321
_diffrn_reflns_av_sigmaI/netI 0.0325
_diffrn_reflns_limit_h_max 8
_diffrn_reflns_limit_h_min -9
_diffrn_reflns_limit_k_max 24
_diffrn_reflns_limit_k_min 0
_diffrn_reflns_limit_l_max 13
_diffrn_reflns_limit_l_min 0
_diffrn_reflns_number 3218
_diffrn_reflns_theta_full 25.00
_diffrn_reflns_theta_max 25.00
_diffrn_reflns_theta_min 3.33
_diffrn_standards_decay_% none
_diffrn_standards_interval_count 180
_diffrn_standards_number 3
_exptl_absorpt_coefficient_mu 3.159
_exptl_absorpt_correction_T_max 0.8616
_exptl_absorpt_correction_T_min 0.5510
_exptl_absorpt_correction_type psi-scan
_exptl_absorpt_process_details 'A. T. C. North, et al. Acta Crystallogr., A24 (1968) 351'
_exptl_crystal_colour red-brown
_exptl_crystal_density_diffrn 1.591
_exptl_crystal_density_method 'not measured'
_exptl_crystal_description prism
_exptl_crystal_F_000 840
_exptl_crystal_size_max 0.60
_exptl_crystal_size_mid 0.52
_exptl_crystal_size_min 0.36
_refine_diff_density_max 0.545
_refine_diff_density_min -0.540
_refine_diff_density_rms 0.079
_refine_ls_extinction_method none
_refine_ls_goodness_of_fit_ref 1.245
_refine_ls_hydrogen_treatment constr
_refine_ls_matrix_type full
_refine_ls_number_parameters 217
_refine_ls_number_reflns 3059
_refine_ls_number_restraints 0
_refine_ls_restrained_S_all 1.245
_refine_ls_R_factor_all 0.0802
_refine_ls_R_factor_gt 0.0626
_refine_ls_shift/su_max 0.000
_refine_ls_shift/su_mean 0.000
_refine_ls_structure_factor_coef Fsqd
_refine_ls_weighting_details 'calc w=1/[\s^2^(Fo^2^)+(0.0000P)^2^+4.8708P] where P=(Fo^2^+2Fc^2^)/3'
_refine_ls_weighting_scheme calc
_refine_ls_wR_factor_gt 0.1347
_refine_ls_wR_factor_ref 0.1460
_reflns_number_gt 2596
_reflns_number_total 3059
_reflns_threshold_expression >2sigma(I)
_cod_data_source_file om101123a_si_001.cif
_cod_data_source_block asfe2
_cod_original_sg_symbol_H-M P21/n
_cod_database_code 4064092

loop_
_symmetry_equiv_pos_as_xyz
'x, y, z'
'-x+1/2, y+1/2, -z+1/2'
'-x, -y, -z'
'x-1/2, -y-1/2, z-1/2'

loop_
_atom_site_label
_atom_site_type_symbol
_atom_site_fract_x
_atom_site_fract_y
_atom_site_fract_z
_atom_site_U_iso_or_equiv
_atom_site_adp_type
_atom_site_occupancy
_atom_site_symmetry_multiplicity
_atom_site_calc_flag
_atom_site_refinement_flags
Br Br -0.15810(13) -0.03460(5) 0.19734(8) 0.1118(4) Uani 1 1 d .
Fe Fe 0.64082(10) 0.20316(4) 0.90510(7) 0.0609(3) Uani 1 1 d .
C1 C 0.4166(9) 0.2452(3) 0.7978(6) 0.0818(19) Uani 1 1 d .
H1 H 0.3608 0.2359 0.7137 0.098 Uiso 1 1 calc R
C2 C 0.3848(9) 0.2144(3) 0.9035(8) 0.087(2) Uani 1 1 d .
H2 H 0.3034 0.1818 0.9013 0.104 Uiso 1 1 calc R
C3 C 0.4991(10) 0.2422(3) 1.0135(7) 0.0799(18) Uani 1 1 d .
H3 H 0.5090 0.2307 1.0965 0.096 Uiso 1 1 calc R
C4 C 0.5939(10) 0.2902(3) 0.9729(6) 0.0805(19) Uani 1 1 d .
H4 H 0.6764 0.3171 1.0257 0.097 Uiso 1 1 calc R
C5 C 0.5465(10) 0.2919(3) 0.8414(6) 0.0809(18) Uani 1 1 d .
H5 H 0.5928 0.3191 0.7919 0.097 Uiso 1 1 calc R
C6 C 0.6870(9) 0.1071(3) 0.9019(5) 0.0774(18) Uani 1 1 d .
H6 H 0.6050 0.0747 0.8993 0.093 Uiso 1 1 calc R
C7 C 0.8013(10) 0.1361(4) 1.0120(6) 0.096(2) Uani 1 1 d .
H7 H 0.8067 0.1254 1.0947 0.115 Uiso 1 1 calc R
C8 C 0.9042(9) 0.1833(5) 0.9751(7) 0.106(3) Uani 1 1 d .
H8 H 0.9893 0.2087 1.0294 0.127 Uiso 1 1 calc R
C9 C 0.8568(9) 0.1860(4) 0.8410(6) 0.093(2) Uani 1 1 d .
H9 H 0.9034 0.2136 0.7924 0.112 Uiso 1 1 calc R
C10 C 0.7249(9) 0.1385(3) 0.7950(6) 0.0771(18) Uani 1 1 d .
C11 C 0.6376(8) 0.1244(3) 0.6618(5) 0.0696(15) Uani 1 1 d .
C12 C 0.6964(9) 0.1427(4) 0.5611(6) 0.0803(18) Uani 1 1 d .
H12 H 0.7988 0.1661 0.5663 0.096 Uiso 1 1 calc R
C13 C 0.5729(8) 0.1198(3) 0.4443(6) 0.0694(15) Uani 1 1 d .
C14 C 0.4367(8) 0.0865(3) 0.4771(5) 0.0598(13) Uani 1 1 d .
C15 C 0.4735(8) 0.0869(3) 0.6176(5) 0.0666(15) Uani 1 1 d .
H15A H 0.3773 0.1070 0.6426 0.080 Uiso 1 1 calc R
H15B H 0.4898 0.0437 0.6512 0.080 Uiso 1 1 calc R
C16 C 0.5751(9) 0.1254(3) 0.3192(6) 0.0788(18) Uani 1 1 d .
H16 H 0.6679 0.1466 0.2994 0.095 Uiso 1 1 calc R
C17 C 0.4372(9) 0.0991(3) 0.2233(6) 0.0770(18) Uani 1 1 d .
H17 H 0.4369 0.1027 0.1393 0.092 Uiso 1 1 calc R
C18 C 0.3025(8) 0.0678(3) 0.2555(5) 0.0632(14) Uani 1 1 d .
C19 C 0.3013(8) 0.0613(3) 0.3826(5) 0.0602(13) Uani 1 1 d .
C20 C 0.1376(9) 0.0246(3) 0.3877(6) 0.0732(16) Uani 1 1 d .
H20A H 0.1678 -0.0149 0.4352 0.088 Uiso 1 1 calc R
H20B H 0.0613 0.0502 0.4240 0.088 Uiso 1 1 calc R
C21 C 0.0545(9) 0.0119(3) 0.2517(6) 0.0714(16) Uani 1 1 d .
C22 C 0.1449(9) 0.0359(3) 0.1755(6) 0.0702(16) Uani 1 1 d .
H22 H 0.1135 0.0329 0.0881 0.084 Uiso 1 1 calc R

loop_
_atom_site_aniso_label
_atom_site_aniso_U_11
_atom_site_aniso_U_22
_atom_site_aniso_U_33
_atom_site_aniso_U_23
_atom_site_aniso_U_13
_atom_site_aniso_U_12
Br 0.1114(7) 0.1303(8) 0.0985(6) -0.0189(5) 0.0372(5) -0.0439(6)
Fe 0.0550(5) 0.0775(6) 0.0457(4) 0.0009(4) 0.0065(3) 0.0008(4)
C1 0.071(4) 0.087(5) 0.069(4) 0.000(4) -0.012(3) 0.014(4)
C2 0.063(4) 0.072(4) 0.121(6) -0.008(4) 0.019(4) -0.004(3)
C3 0.091(5) 0.081(4) 0.071(4) 0.005(3) 0.029(4) 0.014(4)
C4 0.099(5) 0.067(4) 0.063(4) -0.004(3) 0.002(3) -0.007(3)
C5 0.095(5) 0.069(4) 0.070(4) 0.011(3) 0.008(4) -0.003(4)
C6 0.090(5) 0.083(4) 0.056(3) 0.010(3) 0.015(3) 0.025(4)
C7 0.090(5) 0.132(7) 0.056(4) 0.014(4) 0.006(4) 0.047(5)
C8 0.056(4) 0.182(9) 0.071(4) -0.010(5) 0.003(3) 0.015(5)
C9 0.064(4) 0.151(7) 0.065(4) -0.010(4) 0.016(3) -0.002(4)
C10 0.075(4) 0.093(5) 0.063(4) 0.007(3) 0.020(3) 0.019(4)
C11 0.073(4) 0.080(4) 0.058(3) 0.000(3) 0.024(3) 0.009(3)
C12 0.073(4) 0.106(5) 0.065(4) -0.011(4) 0.024(3) -0.012(4)
C13 0.079(4) 0.072(4) 0.061(3) -0.003(3) 0.027(3) 0.000(3)
C14 0.077(4) 0.058(3) 0.050(3) 0.002(2) 0.026(3) 0.008(3)
C15 0.086(4) 0.065(3) 0.053(3) 0.004(3) 0.026(3) 0.012(3)
C16 0.093(5) 0.095(5) 0.057(3) 0.002(3) 0.034(3) -0.012(4)
C17 0.101(5) 0.086(4) 0.051(3) 0.004(3) 0.033(3) -0.004(4)
C18 0.081(4) 0.057(3) 0.054(3) 0.007(2) 0.022(3) 0.010(3)
C19 0.077(4) 0.055(3) 0.054(3) 0.005(2) 0.027(3) 0.012(3)
C20 0.097(5) 0.064(4) 0.067(4) 0.004(3) 0.036(3) -0.002(3)
C21 0.080(4) 0.067(4) 0.070(4) -0.005(3) 0.026(3) -0.001(3)
C22 0.086(4) 0.073(4) 0.052(3) -0.007(3) 0.019(3) 0.001(3)

loop_
_atom_type_symbol
_atom_type_description
_atom_type_scat_dispersion_real
_atom_type_scat_dispersion_imag
_atom_type_scat_source
C C 0.0033 0.0016 'International Tables Vol C Tables 4.2.6.8 and 6.1.1.4'
H H 0.0000 0.0000 'International Tables Vol C Tables 4.2.6.8 and 6.1.1.4'
Fe Fe 0.3463 0.8444 'International Tables Vol C Tables 4.2.6.8 and 6.1.1.4'
Br Br -0.2901 2.4595 'International Tables Vol C Tables 4.2.6.8 and 6.1.1.4'

loop_
_geom_angle_atom_site_label_1
_geom_angle_atom_site_label_2
_geom_angle_atom_site_label_3
_geom_angle
C3 Fe C2 41.1(3)
C3 Fe C7 106.9(3)
C2 Fe C7 122.8(4)
C3 Fe C1 68.8(3)
C2 Fe C1 40.9(3)
C7 Fe C1 159.5(4)
C3 Fe C4 40.2(3)
C2 Fe C4 67.5(3)
C7 Fe C4 123.3(3)
C1 Fe C4 67.2(3)
C3 Fe C6 122.5(3)
C2 Fe C6 107.2(3)
C7 Fe C6 41.1(3)
C1 Fe C6 123.0(3)
C4 Fe C6 159.1(3)
C3 Fe C8 121.7(3)
C2 Fe C8 158.4(3)
C7 Fe C8 40.4(3)
C1 Fe C8 159.0(4)
C4 Fe C8 108.0(3)
C6 Fe C8 68.9(4)
C3 Fe C9 157.5(3)
C2 Fe C9 159.7(3)
C7 Fe C9 68.8(3)
C1 Fe C9 122.9(3)
C4 Fe C9 122.4(3)
C6 Fe C9 69.7(3)
C8 Fe C9 40.8(3)
C3 Fe C10 160.3(3)
C2 Fe C10 123.8(3)
C7 Fe C10 68.8(3)
C1 Fe C10 108.0(3)
C4 Fe C10 158.2(3)
C6 Fe C10 41.6(2)
C8 Fe C10 68.3(3)
C9 Fe C10 40.7(3)
C3 Fe C5 68.4(3)
C2 Fe C5 68.1(3)
C7 Fe C5 158.8(3)
C1 Fe C5 40.1(3)
C4 Fe C5 40.0(3)
C6 Fe C5 159.0(3)
C8 Fe C5 123.1(4)
C9 Fe C5 107.2(3)
C10 Fe C5 122.6(3)
C5 C1 C2 108.2(6)
C5 C1 Fe 70.6(4)
C2 C1 Fe 69.3(4)
C1 C2 C3 107.8(6)
C1 C2 Fe 69.9(4)
C3 C2 Fe 69.4(4)
C4 C3 C2 106.7(6)
C4 C3 Fe 70.6(4)
C2 C3 Fe 69.5(4)
C3 C4 C5 109.9(6)
C3 C4 Fe 69.2(4)
C5 C4 Fe 70.3(4)
C4 C5 C1 107.4(6)
C4 C5 Fe 69.7(4)
C1 C5 Fe 69.3(4)
C7 C6 C10 106.1(7)
C7 C6 Fe 69.0(4)
C10 C6 Fe 69.4(4)
C8 C7 C6 109.1(6)
C8 C7 Fe 70.3(4)
C6 C7 Fe 69.9(4)
C7 C8 C9 108.8(7)
C7 C8 Fe 69.3(4)
C9 C8 Fe 69.7(4)
C10 C9 C8 107.4(7)
C10 C9 Fe 69.7(4)
C8 C9 Fe 69.5(4)
C9 C10 C6 108.5(6)
C9 C10 C11 126.0(6)
C6 C10 C11 125.4(7)
C9 C10 Fe 69.6(4)
C6 C10 Fe 69.0(4)
C11 C10 Fe 126.1(5)
C12 C11 C10 125.9(6)
C12 C11 C15 109.9(5)
C10 C11 C15 124.1(5)
C11 C12 C13 109.4(6)
C16 C13 C14 121.2(6)
C16 C13 C12 131.3(6)
C14 C13 C12 107.6(5)
C19 C14 C13 118.7(5)
C19 C14 C15 132.6(5)
C13 C14 C15 108.8(5)
C11 C15 C14 104.2(5)
C13 C16 C17 119.8(6)
C18 C17 C16 118.8(5)
C17 C18 C19 121.5(6)
C17 C18 C22 130.0(5)
C19 C18 C22 108.5(5)
C14 C19 C18 120.0(5)
C14 C19 C20 130.9(5)
C18 C19 C20 109.1(5)
C21 C20 C19 101.1(5)
C22 C21 C20 114.0(6)
C22 C21 Br 124.9(5)
C20 C21 Br 121.1(5)
C21 C22 C18 107.4(5)

loop_
_geom_bond_atom_site_label_1
_geom_bond_atom_site_label_2
_geom_bond_distance
Br C21 1.881(7)
Fe C3 2.020(7)
Fe C2 2.022(7)
Fe C7 2.030(7)
Fe C1 2.030(6)
Fe C4 2.038(7)
Fe C6 2.040(7)
Fe C8 2.042(7)
Fe C9 2.045(7)
Fe C10 2.046(7)
Fe C5 2.047(6)
C1 C5 1.398(9)
C1 C2 1.414(10)
C2 C3 1.419(10)
C3 C4 1.394(9)
C4 C5 1.396(9)
C6 C7 1.429(10)
C6 C10 1.452(9)
C7 C8 1.406(11)
C8 C9 1.425(10)
C9 C10 1.423(10)
C10 C11 1.469(9)
C11 C12 1.372(8)
C11 C15 1.472(9)
C12 C13 1.462(8)
C13 C16 1.391(8)
C13 C14 1.406(8)
C14 C19 1.372(8)
C14 C15 1.497(7)
C16 C17 1.401(9)
C17 C18 1.373(9)
C18 C19 1.412(7)
C18 C22 1.467(8)
C19 C20 1.512(8)
C20 C21 1.486(8)
C21 C22 1.340(8)
